data_7240408
loop_
_publ_author_name
'Kusakawa, Takumi'
'Goto, Takayuki'
'Hori, Akiko'

_publ_section_title
;
 Supramolecular association of M2+&#x22EF;\p induced by different
 electrostatic properties using naphthyl substituted \b-diketonate
 complexes (metal = Cu, Pd, Pt)
;
_journal_name_full CrystEngComm
_journal_paper_doi 10.1039/D0CE00416B
_journal_year 2020
_chemical_formula_moiety 'C46 H30 O4 Pt'
_chemical_formula_sum 'C46 H30 O4 Pt'
_chemical_formula_weight 841.79
_space_group_crystal_system monoclinic
_space_group_IT_number 14
_space_group_name_Hall '-P 2yn'
_space_group_name_H-M_alt 'P 1 21/n 1'
_atom_sites_solution_hydrogens geom
_audit_creation_method 'APEX3 v2018.7-2'
_audit_update_record
;
2020-02-18 deposited with the CCDC.	2020-04-14 downloaded from the CCDC.
;
_cell_angle_alpha 90
_cell_angle_beta 97.217(5)
_cell_angle_gamma 90
_cell_formula_units_Z 2
_cell_length_a 15.8989(17)
_cell_length_b 6.0142(6)
_cell_length_c 17.7912(19)
_cell_measurement_reflns_used 124
_cell_measurement_temperature 200
_cell_measurement_theta_max 35.4294
_cell_measurement_theta_min 0.0688
_cell_volume 1687.7(3)
_computing_cell_refinement 'APEX3 v2018.7-2 (Bruker AXS)'
_computing_data_collection 'Bruker Instrument Service vV6.2.6'
_computing_data_reduction 'SAINT V8.38A (Bruker AXS Inc., 2017)'
_computing_molecular_graphics 'shelXle (C.B. Huebschle, rev 924)'
_computing_structure_refinement 'SHELXL-2018/3 (Sheldrick, 2018)'
_computing_structure_solution 'SHELXT 2014/5 (Sheldrick, 2014)'
_diffrn_ambient_temperature 200
_diffrn_detector_area_resol_mean 7.3910
_diffrn_measured_fraction_theta_full 0.999
_diffrn_measured_fraction_theta_max 0.999
_diffrn_measurement_device_type 'Bruker D8 Goniometer'
_diffrn_measurement_method '\f and \w scans'
_diffrn_radiation_type MoK\a
_diffrn_radiation_wavelength 0.71073
_diffrn_reflns_av_R_equivalents 0.1606
_diffrn_reflns_av_unetI/netI 0.1039
_diffrn_reflns_limit_h_max 18
_diffrn_reflns_limit_h_min -18
_diffrn_reflns_limit_k_max 7
_diffrn_reflns_limit_k_min -7
_diffrn_reflns_limit_l_max 21
_diffrn_reflns_limit_l_min -21
_diffrn_reflns_number 21540
_diffrn_reflns_theta_full 25.02
_diffrn_reflns_theta_max 25.02
_diffrn_reflns_theta_min 2.31
_exptl_absorpt_coefficient_mu 4.204
_exptl_absorpt_correction_T_max 0.89
_exptl_absorpt_correction_T_min 0.77
_exptl_absorpt_correction_type multi-scan
_exptl_absorpt_process_details
;
SADABS-2016/2 - Bruker AXS area detector scaling and absorption correction
;
_exptl_crystal_colour orange
_exptl_crystal_density_diffrn 1.656
_exptl_crystal_density_method 'not measured'
_exptl_crystal_description prismatic
_exptl_crystal_F_000 832
_exptl_crystal_size_max 0.067
_exptl_crystal_size_mid 0.044
_exptl_crystal_size_min 0.028
_refine_diff_density_max 0.573
_refine_diff_density_min -0.767
_refine_ls_extinction_method none
_refine_ls_goodness_of_fit_ref 1.032
_refine_ls_hydrogen_treatment constr
_refine_ls_matrix_type full
_refine_ls_number_parameters 232
_refine_ls_number_reflns 2980
_refine_ls_number_restraints 0
_refine_ls_restrained_S_all 1.032
_refine_ls_R_factor_all 0.0962
_refine_ls_R_factor_gt 0.0458
_refine_ls_shift/su_max 0.000
_refine_ls_shift/su_mean 0.000
_refine_ls_structure_factor_coef Fsqd
_refine_ls_weighting_details 'w=1/[\s^2^(Fo^2^)+(0.0170P)^2^] where P=(Fo^2^+2Fc^2^)/3'
_refine_ls_weighting_scheme calc
_refine_ls_wR_factor_gt 0.0728
_refine_ls_wR_factor_ref 0.0912
_reflns_number_gt 1816
_reflns_number_total 2980
_reflns_threshold_expression 'I > 2\s(I)'
_cod_data_source_file d0ce00416b2.cif
_cod_data_source_block 'global_CCDC1'
_cod_depositor_comments
;
The following automatic conversions were performed:

data item '_exptl_absorpt_correction_type' value 'Multi-Scan' was
changed to 'multi-scan' in accordance with the
/home/data/users/saulius/crontab/automatic-downloads/rss-feeds/RSC/lib/dictionaries/cif_core.dic
dictionary named 'cif_core.dic' version 2.4.2 last updated on
2011-04-26.

Automatic conversion script
Id: cif_fix_values 7556 2019-12-06 15:28:31Z antanas 
;
_cod_database_code 7240408
_shelx_shelxl_version_number 2016/6

loop_
_space_group_symop_operation_xyz
'x, y, z'
'-x+1/2, y+1/2, -z+1/2'
'-x, -y, -z'
'x-1/2, -y-1/2, z-1/2'

loop_
_atom_site_type_symbol
_atom_site_label
_atom_site_fract_x
_atom_site_fract_y
_atom_site_fract_z
_atom_site_U_iso_or_equiv
_atom_site_adp_type
_atom_site_calc_flag
_atom_site_refinement_flags_adp
_atom_site_refinement_flags_occupancy
_atom_site_refinement_flags_posn
_atom_site_occupancy
_atom_site_disorder_assembly
_atom_site_disorder_group
C C1 0.6039(5) 0.6889(14) 0.7276(5) 0.029(2) Uani d . . . 1 . .
H H1 0.577877 0.830626 0.719767 0.035 Uiso calc U . R 1 . .
C C2 0.6320(6) 0.6167(17) 0.8031(5) 0.032(3) Uani d . . . 1 . .
C C3 0.6252(6) 0.7549(15) 0.8662(5) 0.041(3) Uani d . . . 1 . .
H H3 0.597509 0.894604 0.85913 0.05 Uiso calc U . R 1 . .
C C4 0.6582(6) 0.6895(16) 0.9375(5) 0.042(3) Uani d . . . 1 . .
H H4 0.655732 0.785606 0.979503 0.051 Uiso calc U . R 1 . .
C C5 0.6955(5) 0.481(2) 0.9476(5) 0.044(2) Uani d . . . 1 . .
H H5 0.718215 0.435234 0.997163 0.052 Uiso calc U . R 1 . .
C C6 0.7002(5) 0.3396(15) 0.8883(5) 0.038(2) Uani d . . . 1 . .
H H6 0.724854 0.196682 0.897468 0.045 Uiso calc U . R 1 . .
C C7 0.6690(6) 0.4023(16) 0.8130(5) 0.032(3) Uani d . . . 1 . .
C C8 0.6739(5) 0.2688(14) 0.7497(5) 0.032(2) Uani d . . . 1 . .
H H8 0.695801 0.122092 0.756311 0.038 Uiso calc U . R 1 . .
C C9 0.6479(5) 0.3451(15) 0.6786(5) 0.030(2) Uani d . . . 1 . .
H H9 0.653151 0.251756 0.636327 0.036 Uiso calc U . R 1 . .
C C10 0.6136(5) 0.5585(14) 0.6663(5) 0.029(3) Uani d . . . 1 . .
C C11 0.5870(6) 0.6506(14) 0.5891(5) 0.031(2) Uani d . . . 1 . .
C C12 0.6102(5) 0.5519(13) 0.5245(4) 0.029(2) Uani d . . . 1 . .
H H12 0.642495 0.419141 0.532133 0.035 Uiso calc U . R 1 . .
C C13 0.5918(5) 0.6236(13) 0.4490(5) 0.029(2) Uani d . . . 1 . .
C C14 0.6168(4) 0.4935(19) 0.3844(4) 0.0280(17) Uani d . . . 1 . .
C C15 0.6599(5) 0.2868(14) 0.3927(5) 0.037(2) Uani d . . . 1 . .
H H15 0.678238 0.232035 0.442174 0.045 Uiso calc U . R 1 . .
C C16 0.6755(5) 0.1661(15) 0.3319(5) 0.038(2) Uani d . . . 1 . .
H H16 0.704782 0.028758 0.339738 0.046 Uiso calc U . R 1 . .
C C17 0.6494(6) 0.2389(15) 0.2567(5) 0.037(2) Uani d . . . 1 . .
C C18 0.6625(6) 0.1193(17) 0.1916(6) 0.052(3) Uani d . . . 1 . .
H H18 0.692297 -0.017798 0.197252 0.062 Uiso calc U . R 1 . .
C C19 0.6345(7) 0.1912(18) 0.1217(6) 0.058(3) Uani d . . . 1 . .
H H19 0.642953 0.103772 0.078795 0.069 Uiso calc U . R 1 . .
C C20 0.5925(6) 0.3973(17) 0.1122(5) 0.048(3) Uani d . . . 1 . .
H H20 0.573276 0.449288 0.062552 0.057 Uiso calc U . R 1 . .
C C21 0.5793(5) 0.523(2) 0.1730(4) 0.044(2) Uani d . . . 1 . .
H H21 0.550775 0.661174 0.165563 0.052 Uiso calc U . R 1 . .
C C22 0.6074(5) 0.4490(16) 0.2474(5) 0.039(3) Uani d . . . 1 . .
C C23 0.5926(5) 0.5718(14) 0.3126(5) 0.035(3) Uani d . . . 1 . .
H H23 0.565158 0.712107 0.3063 0.043 Uiso calc U . R 1 . .
O O1 0.5457(4) 0.8330(9) 0.5908(3) 0.0345(16) Uani d . . . 1 . .
O O2 0.5498(4) 0.8001(9) 0.4297(3) 0.0335(16) Uani d . . . 1 . .
Pt Pt1 0.5 1.0 0.5 0.03358(16) Uani d . P S 1 . .

loop_
_atom_site_aniso_label
_atom_site_aniso_U_11
_atom_site_aniso_U_22
_atom_site_aniso_U_33
_atom_site_aniso_U_12
_atom_site_aniso_U_13
_atom_site_aniso_U_23
C1 0.027(6) 0.021(5) 0.038(6) 0.009(4) 0.002(5) 0.012(4)
C2 0.035(6) 0.035(6) 0.029(6) -0.009(5) 0.020(5) -0.001(5)
C3 0.054(7) 0.032(6) 0.041(6) -0.002(5) 0.018(5) -0.003(5)
C4 0.058(7) 0.038(6) 0.031(6) -0.012(6) 0.008(5) -0.015(5)
C5 0.054(6) 0.052(7) 0.024(5) 0.003(7) 0.002(4) 0.005(7)
C6 0.038(6) 0.034(6) 0.042(6) 0.005(5) 0.009(5) 0.016(5)
C7 0.035(6) 0.030(5) 0.033(6) -0.001(5) 0.011(5) 0.013(5)
C8 0.039(6) 0.027(5) 0.029(5) 0.006(5) 0.002(5) -0.005(4)
C9 0.032(6) 0.037(6) 0.021(5) -0.004(5) 0.006(4) -0.001(5)
C10 0.020(5) 0.039(8) 0.029(5) 0.002(4) 0.006(4) 0.003(4)
C11 0.035(6) 0.024(5) 0.032(5) -0.014(4) -0.004(5) 0.000(4)
C12 0.030(5) 0.029(7) 0.027(5) 0.000(4) -0.001(4) 0.003(4)
C13 0.032(6) 0.020(5) 0.036(6) 0.002(4) 0.006(5) 0.000(4)
C14 0.022(4) 0.031(4) 0.030(4) 0.006(6) 0.001(3) 0.005(7)
C15 0.037(6) 0.030(6) 0.043(6) 0.003(5) -0.005(5) 0.007(5)
C16 0.035(6) 0.028(5) 0.053(7) 0.011(5) 0.014(5) -0.002(5)
C17 0.046(7) 0.034(6) 0.033(6) -0.001(5) 0.014(5) -0.004(5)
C18 0.057(8) 0.050(7) 0.052(7) -0.001(6) 0.018(6) -0.011(6)
C19 0.069(9) 0.055(8) 0.051(7) -0.007(7) 0.017(7) -0.026(6)
C20 0.053(7) 0.069(8) 0.022(5) -0.006(6) 0.008(5) -0.011(5)
C21 0.038(5) 0.058(7) 0.036(5) 0.003(7) 0.006(4) 0.005(7)
C22 0.034(5) 0.048(9) 0.035(5) -0.002(5) 0.007(4) 0.003(5)
C23 0.027(5) 0.039(7) 0.039(6) 0.002(4) 0.001(4) 0.003(4)
O1 0.052(4) 0.025(4) 0.025(3) 0.002(3) 0.000(3) -0.001(3)
O2 0.047(4) 0.032(4) 0.022(3) 0.014(3) 0.006(3) 0.004(3)
Pt1 0.0431(3) 0.0287(3) 0.0285(3) 0.0041(4) 0.0024(2) 0.0000(4)

loop_
_atom_type_symbol
_atom_type_description
_atom_type_scat_dispersion_real
_atom_type_scat_dispersion_imag
_atom_type_scat_source
C C 0.0033 0.0016 'International Tables Vol C Tables 4.2.6.8 and 6.1.1.4'
H H 0.0000 0.0000 'International Tables Vol C Tables 4.2.6.8 and 6.1.1.4'
O O 0.0106 0.0060 'International Tables Vol C Tables 4.2.6.8 and 6.1.1.4'
Pt Pt -1.7033 8.3905 'International Tables Vol C Tables 4.2.6.8 and 6.1.1.4'

loop_
_geom_angle_atom_site_label_1
_geom_angle_atom_site_label_2
_geom_angle_atom_site_label_3
_geom_angle_site_symmetry_1
_geom_angle_site_symmetry_3
_geom_angle
_geom_angle_publ_flag
C10 C1 C2 . . 121.5(8) ?
C10 C1 H1 . . 119.3 ?
C2 C1 H1 . . 119.3 ?
C3 C2 C7 . . 120.5(10) ?
C3 C2 C1 . . 121.5(9) ?
C7 C2 C1 . . 117.9(9) ?
C4 C3 C2 . . 120.6(9) ?
C4 C3 H3 . . 119.7 ?
C2 C3 H3 . . 119.7 ?
C3 C4 C5 . . 119.2(9) ?
C3 C4 H4 . . 120.4 ?
C5 C4 H4 . . 120.4 ?
C6 C5 C4 . . 121.7(8) ?
C6 C5 H5 . . 119.2 ?
C4 C5 H5 . . 119.2 ?
C5 C6 C7 . . 121.2(9) ?
C5 C6 H6 . . 119.4 ?
C7 C6 H6 . . 119.4 ?
C8 C7 C6 . . 124.1(9) ?
C8 C7 C2 . . 119.2(9) ?
C6 C7 C2 . . 116.7(10) ?
C9 C8 C7 . . 121.1(9) ?
C9 C8 H8 . . 119.5 ?
C7 C8 H8 . . 119.5 ?
C8 C9 C10 . . 121.4(9) ?
C8 C9 H9 . . 119.3 ?
C10 C9 H9 . . 119.3 ?
C1 C10 C9 . . 118.8(8) ?
C1 C10 C11 . . 118.3(8) ?
C9 C10 C11 . . 122.9(8) ?
O1 C11 C12 . . 125.3(8) ?
O1 C11 C10 . . 112.5(8) ?
C12 C11 C10 . . 122.1(8) ?
C11 C12 C13 . . 128.1(8) ?
C11 C12 H12 . . 116.0 ?
C13 C12 H12 . . 116.0 ?
O2 C13 C12 . . 123.3(8) ?
O2 C13 C14 . . 114.3(8) ?
C12 C13 C14 . . 122.3(8) ?
C23 C14 C15 . . 118.3(8) ?
C23 C14 C13 . . 118.0(9) ?
C15 C14 C13 . . 123.6(8) ?
C16 C15 C14 . . 121.5(8) ?
C16 C15 H15 . . 119.3 ?
C14 C15 H15 . . 119.3 ?
C15 C16 C17 . . 121.9(8) ?
C15 C16 H16 . . 119.1 ?
C17 C16 H16 . . 119.1 ?
C18 C17 C16 . . 124.4(9) ?
C18 C17 C22 . . 118.3(9) ?
C16 C17 C22 . . 117.3(8) ?
C19 C18 C17 . . 122.4(10) ?
C19 C18 H18 . . 118.8 ?
C17 C18 H18 . . 118.8 ?
C18 C19 C20 . . 119.6(10) ?
C18 C19 H19 . . 120.2 ?
C20 C19 H19 . . 120.2 ?
C21 C20 C19 . . 120.8(10) ?
C21 C20 H20 . . 119.6 ?
C19 C20 H20 . . 119.6 ?
C20 C21 C22 . . 120.7(11) ?
C20 C21 H21 . . 119.7 ?
C22 C21 H21 . . 119.7 ?
C21 C22 C23 . . 122.4(9) ?
C21 C22 C17 . . 118.3(9) ?
C23 C22 C17 . . 119.2(8) ?
C14 C23 C22 . . 121.8(9) ?
C14 C23 H23 . . 119.1 ?
C22 C23 H23 . . 119.1 ?
C11 O1 Pt1 . . 123.8(6) ?
C13 O2 Pt1 . . 125.1(5) ?
O1 Pt1 O1 3_676 . 180.0 ?
O1 Pt1 O2 3_676 . 85.8(2) ?
O1 Pt1 O2 . . 94.2(2) ?
O1 Pt1 O2 3_676 3_676 94.2(2) ?
O1 Pt1 O2 . 3_676 85.8(2) ?
O2 Pt1 O2 . 3_676 180.0 ?

loop_
_geom_bond_atom_site_label_1
_geom_bond_atom_site_label_2
_geom_bond_site_symmetry_2
_geom_bond_distance
_geom_bond_publ_flag
C1 C10 . 1.367(10) ?
C1 C2 . 1.430(11) ?
C1 H1 . 0.95 ?
C2 C3 . 1.412(11) ?
C2 C7 . 1.420(11) ?
C3 C4 . 1.367(11) ?
C3 H3 . 0.95 ?
C4 C5 . 1.390(13) ?
C4 H4 . 0.95 ?
C5 C6 . 1.365(11) ?
C5 H5 . 0.95 ?
C6 C7 . 1.418(11) ?
C6 H6 . 0.95 ?
C7 C8 . 1.394(11) ?
C8 C9 . 1.361(10) ?
C8 H8 . 0.95 ?
C9 C10 . 1.401(11) ?
C9 H9 . 0.95 ?
C10 C11 . 1.492(11) ?
C11 O1 . 1.281(10) ?
C11 C12 . 1.383(10) ?
C12 C13 . 1.406(10) ?
C12 H12 . 0.95 ?
C13 O2 . 1.278(9) ?
C13 C14 . 1.484(11) ?
C14 C23 . 1.371(10) ?
C14 C15 . 1.418(12) ?
C15 C16 . 1.352(11) ?
C15 H15 . 0.95 ?
C16 C17 . 1.419(11) ?
C16 H16 . 0.95 ?
C17 C18 . 1.402(11) ?
C17 C22 . 1.429(12) ?
C18 C19 . 1.339(12) ?
C18 H18 . 0.95 ?
C19 C20 . 1.408(13) ?
C19 H19 . 0.95 ?
C20 C21 . 1.357(11) ?
C20 H20 . 0.95 ?
C21 C22 . 1.414(11) ?
C21 H21 . 0.95 ?
C22 C23 . 1.420(11) ?
C23 H23 . 0.95 ?
O1 Pt1 . 1.963(6) ?
O2 Pt1 . 1.970(5) ?
